data_7701742
loop_
_publ_author_name
'Lei, Jian'
'Peng, Lingteng'
'Qiu, Renhua'
'Liu, Yongping'
'Chen, Yi'
'Au, Chak-Tong'
'Yin, Shuang-Feng'

_publ_section_title
;
 Establishing the correlation between catalytic performance and
 N\\rightarrow Sb donor-acceptor interaction: systematic assessment of
 azastibocine halide derivatives as water tolerant Lewis acids.
;
_journal_issue 23
_journal_name_full 'Dalton transactions (Cambridge, England : 2003)'
_journal_page_first 8478
_journal_page_last 8487
_journal_paper_doi 10.1039/c9dt01100e
_journal_volume 48
_journal_year 2019
_chemical_formula_moiety 'C18 H21 I N Sb'
_chemical_formula_sum 'C18 H21 I N Sb'
_chemical_formula_weight 500.01
_space_group_crystal_system monoclinic
_space_group_IT_number 14
_space_group_name_Hall '-P 2ybc'
_space_group_name_H-M_alt 'P 1 21/c 1'
_atom_sites_solution_hydrogens geom
_atom_sites_solution_primary dual
_audit_creation_date 2018-07-26
_audit_creation_method
;
Olex2 1.2
(compiled 2018.05.29 svn.r3508 for OlexSys, GUI svn.r5506)
;
_audit_update_record
;
2018-07-31 deposited with the CCDC.	2019-05-08 downloaded from the CCDC.
;
_cell_angle_alpha 90
_cell_angle_beta 92.218(3)
_cell_angle_gamma 90
_cell_formula_units_Z 4
_cell_length_a 12.3974(4)
_cell_length_b 9.4136(3)
_cell_length_c 14.8803(5)
_cell_measurement_reflns_used 6282
_cell_measurement_temperature 99.98(10)
_cell_measurement_theta_max 29.2960
_cell_measurement_theta_min 2.5440
_cell_volume 1735.29(10)
_computing_cell_refinement 'CrysAlisPro 1.171.38.43f (Rigaku OD, 2015)'
_computing_data_collection 'CrysAlisPro 1.171.38.43f (Rigaku OD, 2015)'
_computing_data_reduction 'CrysAlisPro 1.171.38.43f (Rigaku OD, 2015)'
_computing_molecular_graphics 'Olex2 (Dolomanov et al., 2009)'
_computing_publication_material 'Olex2 (Dolomanov et al., 2009)'
_computing_structure_refinement 'ShelXL (Sheldrick, 2015)'
_computing_structure_solution 'ShelXT (Sheldrick, 2015)'
_diffrn_ambient_environment N~2~
_diffrn_ambient_temperature 99.98(10)
_diffrn_detector 'CCD plate'
_diffrn_detector_area_resol_mean 5.2684
_diffrn_detector_type AtlasS2
_diffrn_measured_fraction_theta_full 1.000
_diffrn_measured_fraction_theta_max 1.000
_diffrn_measurement_details
;
List of Runs (angles in degrees, time in seconds):

  # Type    Start    End  Width  t~exp~   \w     \q     \k     \f   Frames
#--------------------------------------------------------------------------
  1  \w    -77.00  10.00   1.00    1.00    --  -11.59 -57.00   0.00   87
  2  \w    -40.00  62.00   1.00    1.00    --  -11.59  57.00 150.00  102
  3  \w    -18.00  79.00   1.00    1.00    --   11.74  77.00 -90.00   97
;
_diffrn_measurement_device 'four-circle diffractometer'
_diffrn_measurement_device_type 'SuperNova, Dual, Cu at zero, AtlasS2'
_diffrn_measurement_method '\w scans'
_diffrn_orient_matrix_type 'CrysAlisPro convention (1999,Acta A55,543-557)'
_diffrn_orient_matrix_UB_11 0.0095376000
_diffrn_orient_matrix_UB_12 -0.0337258000
_diffrn_orient_matrix_UB_13 0.0422011000
_diffrn_orient_matrix_UB_21 -0.0406986000
_diffrn_orient_matrix_UB_22 -0.0506426000
_diffrn_orient_matrix_UB_23 -0.0112596000
_diffrn_orient_matrix_UB_31 0.0391403000
_diffrn_orient_matrix_UB_32 -0.0443791000
_diffrn_orient_matrix_UB_33 -0.0192258000
_diffrn_radiation_monochromator mirror
_diffrn_radiation_probe x-ray
_diffrn_radiation_type MoK\a
_diffrn_radiation_wavelength 0.71073
_diffrn_reflns_av_R_equivalents 0.0353
_diffrn_reflns_av_unetI/netI 0.0357
_diffrn_reflns_Laue_measured_fraction_full 1.000
_diffrn_reflns_Laue_measured_fraction_max 1.000
_diffrn_reflns_limit_h_max 11
_diffrn_reflns_limit_h_min -14
_diffrn_reflns_limit_k_max 11
_diffrn_reflns_limit_k_min -10
_diffrn_reflns_limit_l_max 16
_diffrn_reflns_limit_l_min -17
_diffrn_reflns_number 11089
_diffrn_reflns_point_group_measured_fraction_full 1.000
_diffrn_reflns_point_group_measured_fraction_max 1.000
_diffrn_reflns_theta_full 24.996
_diffrn_reflns_theta_max 24.996
_diffrn_reflns_theta_min 2.561
_diffrn_source 'micro-focus sealed X-ray tube'
_diffrn_source_type 'SuperNova (Mo) X-ray Source'
_exptl_absorpt_coefficient_mu 3.363
_exptl_absorpt_correction_T_max 1.00000
_exptl_absorpt_correction_T_min 0.83534
_exptl_absorpt_correction_type multi-scan
_exptl_absorpt_process_details
;
CrysAlisPro 1.171.38.43f (Rigaku Oxford Diffraction, 2015)
Empirical absorption correction using spherical harmonics,
 implemented in SCALE3 ABSPACK scaling algorithm.
;
_exptl_crystal_colour colourless
_exptl_crystal_colour_primary colourless
_exptl_crystal_density_diffrn 1.914
_exptl_crystal_description block
_exptl_crystal_F_000 960
_exptl_crystal_size_max 0.12
_exptl_crystal_size_mid 0.11
_exptl_crystal_size_min 0.1
_refine_diff_density_max 0.406
_refine_diff_density_min -0.520
_refine_diff_density_rms 0.105
_refine_ls_extinction_method none
_refine_ls_goodness_of_fit_ref 1.040
_refine_ls_hydrogen_treatment constr
_refine_ls_matrix_type full
_refine_ls_number_parameters 193
_refine_ls_number_reflns 3058
_refine_ls_number_restraints 0
_refine_ls_restrained_S_all 1.040
_refine_ls_R_factor_all 0.0274
_refine_ls_R_factor_gt 0.0237
_refine_ls_shift/su_max 0.001
_refine_ls_shift/su_mean 0.000
_refine_ls_structure_factor_coef Fsqd
_refine_ls_weighting_details 'w=1/[\s^2^(Fo^2^)+(0.0179P)^2^+1.0577P] where P=(Fo^2^+2Fc^2^)/3'
_refine_ls_weighting_scheme calc
_refine_ls_wR_factor_gt 0.0497
_refine_ls_wR_factor_ref 0.0516
_reflns_Friedel_coverage 0.000
_reflns_number_gt 2773
_reflns_number_total 3058
_reflns_threshold_expression 'I > 2\s(I)'
_cod_data_source_file c9dt01100e2.cif
_cod_data_source_block 5hao
_cod_database_code 7701742
_shelx_shelxl_version_number 2018/3
_shelx_space_group_comment
;
The symmetry employed for this shelxl refinement is uniquely defined
by the following loop, which should always be used as a source of
symmetry information in preference to the above space-group names.
They are only intended as comments.
;
_reflns_odcompleteness_completeness 99.95
_reflns_odcompleteness_iscentric 1
_reflns_odcompleteness_theta 26.32
_olex2_refinement_description
;
1. Fixed Uiso
 At 1.2 times of:
  All C(H) groups, All C(H,H) groups
 At 1.5 times of:
  All C(H,H,H) groups
2.a Secondary CH2 refined with riding coordinates:
 C14(H14A,H14B), C13(H13A,H13B)
2.b Aromatic/amide H refined with riding coordinates:
 C2(H2), C11(H11), C5(H5), C3(H3), C8(H8), C4(H4), C10(H10), C9(H9)
2.c Idealised Me refined as rotating group:
 C16(H16A,H16B,H16C), C18(H18A,H18B,H18C), C17(H17A,H17B,H17C)
;
_olex2_submission_special_instructions 'No special instructions were received'
_oxdiff_exptl_absorpt_empirical_details
;
Empirical correction (ABSPACK) includes:
- Absorption correction using spherical harmonics
- Frame scaling
- Detector area scaling
;
_oxdiff_exptl_absorpt_empirical_full_max 1.233
_oxdiff_exptl_absorpt_empirical_full_min 0.824

loop_
_space_group_symop_operation_xyz
'x, y, z'
'-x, y+1/2, -z+1/2'
'-x, -y, -z'
'x, -y-1/2, z-1/2'

loop_
_atom_site_label
_atom_site_type_symbol
_atom_site_fract_x
_atom_site_fract_y
_atom_site_fract_z
_atom_site_U_iso_or_equiv
_atom_site_adp_type
_atom_site_occupancy
_atom_site_site_symmetry_order
_atom_site_calc_flag
_atom_site_refinement_flags_posn
Sb1 Sb 0.73653(2) 0.48947(2) 0.50826(2) 0.01255(8) Uani 1 1 d .
I1 I 0.75661(2) 0.75731(2) 0.60997(2) 0.02020(8) Uani 1 1 d .
N1 N 0.7156(2) 0.2375(3) 0.46673(19) 0.0128(6) Uani 1 1 d .
C6 C 0.6004(2) 0.4153(3) 0.5822(2) 0.0120(7) Uani 1 1 d .
C7 C 0.8619(2) 0.3854(3) 0.5883(2) 0.0123(7) Uani 1 1 d .
C1 C 0.5526(2) 0.2902(3) 0.5496(2) 0.0144(7) Uani 1 1 d .
C2 C 0.4646(2) 0.2319(4) 0.5924(3) 0.0183(8) Uani 1 1 d .
H2 H 0.433036 0.148526 0.570550 0.022 Uiso 1 1 calc R
C11 C 0.9473(2) 0.1625(4) 0.6280(2) 0.0182(8) Uani 1 1 d .
H11 H 0.946720 0.063739 0.627637 0.022 Uiso 1 1 calc R
C14 C 0.5958(2) 0.2182(3) 0.4677(2) 0.0143(7) Uani 1 1 d .
H14A H 0.578563 0.117706 0.468884 0.017 Uiso 1 1 calc R
H14B H 0.562256 0.258873 0.413635 0.017 Uiso 1 1 calc R
C5 C 0.5580(2) 0.4811(3) 0.6572(2) 0.0154(7) Uani 1 1 d .
H5 H 0.587805 0.565837 0.678562 0.018 Uiso 1 1 calc R
C15 C 0.7616(2) 0.1963(4) 0.3758(2) 0.0152(7) Uani 1 1 d .
C16 C 0.7159(3) 0.2951(4) 0.3017(2) 0.0202(8) Uani 1 1 d .
H16A H 0.639897 0.278137 0.292648 0.030 Uiso 1 1 calc GR
H16B H 0.751648 0.276872 0.246824 0.030 Uiso 1 1 calc GR
H16C H 0.727543 0.392166 0.319372 0.030 Uiso 1 1 calc GR
C12 C 0.8621(2) 0.2370(3) 0.5866(2) 0.0128(7) Uani 1 1 d .
C3 C 0.4243(2) 0.2973(4) 0.6672(2) 0.0182(8) Uani 1 1 d .
H3 H 0.365523 0.258179 0.695211 0.022 Uiso 1 1 calc R
C8 C 0.9483(2) 0.4568(4) 0.6312(2) 0.0162(7) Uani 1 1 d .
H8 H 0.948699 0.555607 0.632699 0.019 Uiso 1 1 calc R
C18 C 0.8842(2) 0.2138(4) 0.3827(3) 0.0206(8) Uani 1 1 d .
H18A H 0.901753 0.308100 0.403056 0.031 Uiso 1 1 calc GR
H18B H 0.913572 0.198390 0.324791 0.031 Uiso 1 1 calc GR
H18C H 0.914331 0.145856 0.424786 0.031 Uiso 1 1 calc GR
C17 C 0.7334(3) 0.0425(4) 0.3503(2) 0.0192(8) Uani 1 1 d .
H17A H 0.761171 -0.020323 0.396501 0.029 Uiso 1 1 calc GR
H17B H 0.765057 0.019193 0.294335 0.029 Uiso 1 1 calc GR
H17C H 0.656441 0.032306 0.344252 0.029 Uiso 1 1 calc GR
C4 C 0.4710(2) 0.4203(4) 0.7003(2) 0.0180(8) Uani 1 1 d .
H4 H 0.444703 0.462956 0.751366 0.022 Uiso 1 1 calc R
C13 C 0.7676(2) 0.1583(3) 0.5428(2) 0.0134(7) Uani 1 1 d .
H13A H 0.792401 0.067184 0.521167 0.016 Uiso 1 1 calc R
H13B H 0.714417 0.140205 0.587544 0.016 Uiso 1 1 calc R
C10 C 1.0332(3) 0.2345(4) 0.6698(2) 0.0219(8) Uani 1 1 d .
H10 H 1.090481 0.184169 0.696501 0.026 Uiso 1 1 calc R
C9 C 1.0333(3) 0.3817(4) 0.6715(3) 0.0218(8) Uani 1 1 d .
H9 H 1.090441 0.430131 0.699808 0.026 Uiso 1 1 calc R

loop_
_atom_site_aniso_label
_atom_site_aniso_U_11
_atom_site_aniso_U_22
_atom_site_aniso_U_33
_atom_site_aniso_U_23
_atom_site_aniso_U_13
_atom_site_aniso_U_12
Sb1 0.01612(13) 0.00959(13) 0.01186(14) 0.00155(9) -0.00043(9) -0.00139(8)
I1 0.02896(14) 0.01094(14) 0.02045(16) -0.00072(10) -0.00235(10) -0.00300(8)
N1 0.0143(14) 0.0119(15) 0.0121(17) 0.0000(12) -0.0001(11) -0.0005(10)
C6 0.0147(16) 0.0080(17) 0.0130(19) 0.0040(14) -0.0019(13) 0.0024(12)
C7 0.0129(16) 0.0164(18) 0.0078(19) 0.0043(14) 0.0019(13) 0.0007(12)
C1 0.0165(17) 0.0123(17) 0.014(2) 0.0025(15) -0.0023(14) 0.0037(13)
C2 0.0161(17) 0.0152(19) 0.024(2) 0.0030(16) -0.0015(15) -0.0024(13)
C11 0.0219(18) 0.0151(19) 0.018(2) 0.0009(16) 0.0043(15) 0.0044(13)
C14 0.0134(16) 0.0116(17) 0.018(2) -0.0039(15) -0.0013(14) -0.0036(12)
C5 0.0155(17) 0.0119(18) 0.018(2) 0.0001(15) -0.0050(14) 0.0057(12)
C15 0.0203(17) 0.0139(18) 0.012(2) -0.0017(15) 0.0039(14) -0.0003(13)
C16 0.0291(19) 0.0171(19) 0.015(2) -0.0007(16) 0.0038(15) 0.0000(14)
C12 0.0128(16) 0.0138(18) 0.012(2) 0.0005(14) 0.0044(13) 0.0011(12)
C3 0.0124(16) 0.023(2) 0.020(2) 0.0042(16) 0.0018(14) 0.0040(13)
C8 0.0184(17) 0.0164(18) 0.014(2) 0.0006(15) 0.0029(14) -0.0038(13)
C18 0.0199(18) 0.0222(19) 0.020(2) -0.0018(17) 0.0069(15) -0.0018(14)
C17 0.0261(19) 0.0188(19) 0.013(2) -0.0023(16) 0.0022(15) 0.0007(14)
C4 0.0182(17) 0.018(2) 0.018(2) -0.0008(16) 0.0026(14) 0.0082(14)
C13 0.0183(17) 0.0116(18) 0.0104(19) 0.0023(14) 0.0025(14) 0.0015(12)
C10 0.0190(18) 0.034(2) 0.013(2) 0.0036(17) -0.0003(15) 0.0099(15)
C9 0.0124(17) 0.033(2) 0.021(2) -0.0008(17) 0.0000(15) -0.0030(14)

loop_
_atom_type_symbol
_atom_type_description
_atom_type_scat_dispersion_real
_atom_type_scat_dispersion_imag
_atom_type_scat_source
C C 0.0033 0.0016 'International Tables Vol C Tables 4.2.6.8 and 6.1.1.4'
H H 0.0000 0.0000 'International Tables Vol C Tables 4.2.6.8 and 6.1.1.4'
I I -0.4742 1.8119 'International Tables Vol C Tables 4.2.6.8 and 6.1.1.4'
N N 0.0061 0.0033 'International Tables Vol C Tables 4.2.6.8 and 6.1.1.4'
Sb Sb -0.5866 1.5461 'International Tables Vol C Tables 4.2.6.8 and 6.1.1.4'

loop_
_geom_angle_atom_site_label_1
_geom_angle_atom_site_label_2
_geom_angle_atom_site_label_3
_geom_angle
N1 Sb1 I1 163.59(7)
C6 Sb1 I1 93.83(9)
C6 Sb1 N1 74.95(10)
C7 Sb1 I1 93.47(9)
C7 Sb1 N1 76.55(11)
C7 Sb1 C6 97.59(11)
C14 N1 Sb1 102.08(17)
C14 N1 C15 112.3(2)
C15 N1 Sb1 115.11(18)
C13 N1 Sb1 104.75(18)
C13 N1 C14 109.5(2)
C13 N1 C15 112.4(2)
C1 C6 Sb1 115.1(2)
C1 C6 C5 119.0(3)
C5 C6 Sb1 126.0(2)
C12 C7 Sb1 116.5(2)
C12 C7 C8 119.2(3)
C8 C7 Sb1 123.8(2)
C6 C1 C2 120.1(3)
C6 C1 C14 120.0(3)
C2 C1 C14 120.0(3)
C3 C2 C1 120.3(3)
C10 C11 C12 120.6(3)
N1 C14 C1 109.7(3)
C6 C5 C4 120.4(3)
C16 C15 N1 109.9(3)
C16 C15 C17 108.7(3)
C18 C15 N1 108.3(3)
C18 C15 C16 108.8(3)
C18 C15 C17 109.5(3)
C17 C15 N1 111.5(3)
C7 C12 C13 119.8(3)
C11 C12 C7 119.8(3)
C11 C12 C13 120.4(3)
C4 C3 C2 120.2(3)
C9 C8 C7 120.5(3)
C3 C4 C5 120.1(3)
N1 C13 C12 112.9(3)
C9 C10 C11 119.7(3)
C10 C9 C8 120.2(3)

loop_
_geom_bond_atom_site_label_1
_geom_bond_atom_site_label_2
_geom_bond_distance
Sb1 I1 2.9463(3)
Sb1 N1 2.463(3)
Sb1 C6 2.166(3)
Sb1 C7 2.157(3)
N1 C14 1.497(4)
N1 C15 1.538(4)
N1 C13 1.482(4)
C6 C1 1.397(5)
C6 C5 1.396(5)
C7 C12 1.397(4)
C7 C8 1.398(4)
C1 C2 1.396(5)
C1 C14 1.510(5)
C2 C3 1.382(5)
C11 C12 1.392(4)
C11 C10 1.389(5)
C5 C4 1.398(5)
C15 C16 1.533(5)
C15 C18 1.529(4)
C15 C17 1.534(5)
C12 C13 1.512(4)
C3 C4 1.377(5)
C8 C9 1.387(5)
C10 C9 1.385(5)
